data_7028035
loop_
_publ_author_name
'Matthews, Craig J.'
'Heath, Sarah L.'
'Elsegood, Mark R. J.'
'Clegg, William'
'Leese, Troy A.'
'Lockhart, Joyce C.'

_publ_section_title
;
 Differential binding of a facultative tridentate ligand
 4-(benzimidazol-2-yl)-3-thiabutanoic acid to CuII and NiII
;
_journal_issue 12
_journal_name_full 'Journal of the Chemical Society, Dalton Transactions'
_journal_page_first 1973
_journal_paper_doi 10.1039/a800543e
_journal_year 1998
_chemical_formula_sum 'C20 H22 Cu N4 O6 S2'
_chemical_formula_weight 542.08
_chemical_name_systematic
;
 ?
;
_space_group_IT_number 14
_symmetry_cell_setting monoclinic
_symmetry_space_group_name_Hall '-P 2yn'
_symmetry_space_group_name_H-M 'P 1 21/n 1'
_atom_sites_solution_hydrogens mixed
_atom_sites_solution_primary direct
_atom_sites_solution_secondary difmap
_audit_creation_method SHELXL-97
_cell_angle_alpha 90.00
_cell_angle_beta 105.149(2)
_cell_angle_gamma 90.00
_cell_formula_units_Z 4
_cell_length_a 13.6273(9)
_cell_length_b 9.0560(6)
_cell_length_c 18.5755(12)
_cell_measurement_reflns_used 9471
_cell_measurement_temperature 160(2)
_cell_measurement_theta_max 28.44
_cell_measurement_theta_min 2.15
_cell_volume 2212.7(3)
_computing_cell_refinement 'local programs'
_computing_data_collection 'Siemens SMART'
_computing_data_reduction 'Siemens SAINT'
_computing_molecular_graphics 'Siemens SHELXTL'
_computing_publication_material 'SHELXTL and local programs'
_computing_structure_refinement 'Siemens SHELXTL'
_computing_structure_solution 'Siemens SHELXTL'
_diffrn_ambient_temperature 160(2)
_diffrn_measurement_device_type 'Siemens SMART CCD diffractometer'
_diffrn_measurement_method '\w rotation with narrow frames'
_diffrn_radiation_monochromator graphite
_diffrn_radiation_source 'fine-focus sealed tube'
_diffrn_radiation_type MoK\a
_diffrn_radiation_wavelength 0.71073
_diffrn_reflns_av_R_equivalents 0.0209
_diffrn_reflns_av_sigmaI/netI 0.0197
_diffrn_reflns_limit_h_max 18
_diffrn_reflns_limit_h_min -17
_diffrn_reflns_limit_k_max 12
_diffrn_reflns_limit_k_min -11
_diffrn_reflns_limit_l_max 13
_diffrn_reflns_limit_l_min -24
_diffrn_reflns_number 13398
_diffrn_reflns_theta_full 26.00
_diffrn_reflns_theta_max 28.50
_diffrn_reflns_theta_min 1.66
_diffrn_standards_decay_% 0
_diffrn_standards_number 0
_exptl_absorpt_coefficient_mu 1.222
_exptl_absorpt_correction_T_max 0.648
_exptl_absorpt_correction_T_min 0.590
_exptl_absorpt_correction_type empirical
_exptl_crystal_colour Blue
_exptl_crystal_density_diffrn 1.627
_exptl_crystal_density_method 'not measured'
_exptl_crystal_description Block
_exptl_crystal_F_000 1116
_exptl_crystal_size_max 0.54
_exptl_crystal_size_mid 0.36
_exptl_crystal_size_min 0.30
_refine_diff_density_max 0.318
_refine_diff_density_min -0.357
_refine_diff_density_rms 0.055
_refine_ls_extinction_coef 0.00129(18)
_refine_ls_extinction_expression Fc^*^=kFc[1+0.001xFc^2^\l^3^/sin(2\q)]^-1/4^
_refine_ls_extinction_method SHELXL
_refine_ls_goodness_of_fit_ref 1.049
_refine_ls_hydrogen_treatment mixed
_refine_ls_matrix_type full
_refine_ls_number_parameters 311
_refine_ls_number_reflns 5150
_refine_ls_number_restraints 0
_refine_ls_restrained_S_all 1.049
_refine_ls_R_factor_all 0.0333
_refine_ls_R_factor_gt 0.0272
_refine_ls_shift/su_max 0.002
_refine_ls_shift/su_mean 0.000
_refine_ls_structure_factor_coef Fsqd
_refine_ls_weighting_details 'w=1/[\s^2^(Fo^2^)+(0.0245P)^2^+2.0314P] where P=(Fo^2^+2Fc^2^)/3'
_refine_ls_weighting_scheme calc
_refine_ls_wR_factor_gt 0.0621
_refine_ls_wR_factor_ref 0.0653
_reflns_number_gt 4626
_reflns_number_total 5150
_reflns_threshold_expression >2sigma(I)
_cod_data_source_file E800543sup1.cif
_cod_data_source_block '[Cu(L)2].2H2O'
_cod_depositor_comments
;
The following automatic conversions were performed:

'_refine_ls_weighting_scheme' value 'calc
w=1/[\s^2^(Fo^2^)+(0.0245P)^2^+2.0314P] where P=(Fo^2^+2Fc^2^)/3' was
changed to 'calc'. New tag '_refine_ls_weighting_details' was
created. The value of the new tag was set to
'w=1/[\s^2^(Fo^2^)+(0.0245P)^2^+2.0314P] where P=(Fo^2^+2Fc^2^)/3'.

Automatic conversion script
Id: cif_fix_values 3143 2015-03-26 13:38:13Z robertas 
;
_cod_original_sg_symbol_H-M P2(1)/n
_cod_database_code 7028035

loop_
_symmetry_equiv_pos_as_xyz
'x, y, z'
'-x+1/2, y+1/2, -z+1/2'
'-x, -y, -z'
'x-1/2, -y-1/2, z-1/2'

loop_
_atom_site_label
_atom_site_type_symbol
_atom_site_fract_x
_atom_site_fract_y
_atom_site_fract_z
_atom_site_U_iso_or_equiv
_atom_site_adp_type
_atom_site_occupancy
_atom_site_calc_flag
_atom_site_refinement_flags
Cu1 Cu 0.559636(14) 0.91569(2) 0.804909(11) 0.01519(6) Uani 1 d .
C1 C 0.27147(13) 0.9228(2) 0.65141(9) 0.0194(3) Uani 1 d .
C2 C 0.19569(13) 0.9989(2) 0.60041(10) 0.0227(4) Uani 1 d .
H2 H 0.1401 0.9491 0.5680 0.027 Uiso 1 calc R
C3 C 0.20518(14) 1.1511(2) 0.59914(10) 0.0252(4) Uani 1 d .
H3 H 0.1552 1.2069 0.5646 0.030 Uiso 1 calc R
C4 C 0.28665(14) 1.2251(2) 0.64761(11) 0.0261(4) Uani 1 d .
H4 H 0.2899 1.3298 0.6459 0.031 Uiso 1 calc R
C5 C 0.36237(14) 1.1485(2) 0.69787(11) 0.0240(4) Uani 1 d .
H5 H 0.4178 1.1985 0.7304 0.029 Uiso 1 calc R
C6 C 0.35440(13) 0.99526(19) 0.69899(9) 0.0186(3) Uani 1 d .
N1 N 0.41882(11) 0.88925(16) 0.74095(8) 0.0181(3) Uani 1 d .
C7 C 0.37592(13) 0.75939(19) 0.72012(9) 0.0181(3) Uani 1 d .
N2 N 0.28750(11) 0.77337(17) 0.66676(8) 0.0205(3) Uani 1 d .
H2A H 0.2473 0.7008 0.6456 0.025 Uiso 1 calc R
C8 C 0.41837(13) 0.61177(19) 0.74856(10) 0.0215(4) Uani 1 d .
H8A H 0.4036 0.5406 0.7066 0.026 Uiso 1 calc R
H8B H 0.3834 0.5765 0.7858 0.026 Uiso 1 calc R
S1 S 0.55451(3) 0.61372(5) 0.79100(2) 0.02039(10) Uani 1 d .
C9 C 0.56310(14) 0.6030(2) 0.88956(10) 0.0215(4) Uani 1 d .
H9A H 0.5186 0.5213 0.8971 0.026 Uiso 1 calc R
H9B H 0.6337 0.5750 0.9155 0.026 Uiso 1 calc R
C10 C 0.53569(12) 0.73964(19) 0.92862(10) 0.0191(3) Uani 1 d .
O1 O 0.51601(9) 0.86161(13) 0.89358(7) 0.0200(2) Uani 1 d .
O2 O 0.53332(10) 0.72248(15) 0.99424(7) 0.0268(3) Uani 1 d .
C11 C 0.59913(12) 0.95698(19) 0.65117(10) 0.0188(3) Uani 1 d .
C12 C 0.55724(13) 0.8282(2) 0.61459(10) 0.0220(4) Uani 1 d .
H12 H 0.5250 0.7570 0.6382 0.026 Uiso 1 calc R
C13 C 0.56487(14) 0.8089(2) 0.54234(11) 0.0263(4) Uani 1 d .
H13 H 0.5373 0.7221 0.5160 0.032 Uiso 1 calc R
C14 C 0.61193(14) 0.9134(2) 0.50678(11) 0.0281(4) Uani 1 d .
H14 H 0.6158 0.8956 0.4572 0.034 Uiso 1 calc R
C15 C 0.65286(14) 1.0419(2) 0.54248(11) 0.0267(4) Uani 1 d .
H15 H 0.6842 1.1136 0.5185 0.032 Uiso 1 calc R
C16 C 0.64584(13) 1.0611(2) 0.61549(10) 0.0212(4) Uani 1 d .
N3 N 0.60517(11) 1.00804(16) 0.72324(8) 0.0176(3) Uani 1 d .
C17 C 0.65291(12) 1.13695(19) 0.72948(10) 0.0194(3) Uani 1 d .
N4 N 0.67826(11) 1.17354(17) 0.66649(8) 0.0224(3) Uani 1 d .
H4A H 0.7098 1.2546 0.6591 0.027 Uiso 1 calc R
C18 C 0.67778(15) 1.2337(2) 0.79708(11) 0.0245(4) Uani 1 d .
H18A H 0.6671 1.3380 0.7810 0.029 Uiso 1 calc R
H18B H 0.7506 1.2214 0.8231 0.029 Uiso 1 calc R
S2 S 0.60239(3) 1.19464(5) 0.86219(3) 0.02200(10) Uani 1 d .
C19 C 0.69597(14) 1.1117(2) 0.93889(10) 0.0225(4) Uani 1 d .
H19A H 0.7469 1.1878 0.9615 0.027 Uiso 1 calc R
H19B H 0.6617 1.0810 0.9774 0.027 Uiso 1 calc R
C20 C 0.75162(13) 0.9785(2) 0.91849(10) 0.0199(3) Uani 1 d .
O3 O 0.70523(9) 0.89794(14) 0.86318(7) 0.0204(3) Uani 1 d .
O4 O 0.83915(10) 0.95349(16) 0.95588(8) 0.0305(3) Uani 1 d .
O10 O 0.64065(11) 0.93076(17) 1.09179(8) 0.0285(3) Uani 1 d .
H10A H 0.604(2) 0.986(3) 1.1014(15) 0.043 Uiso 1 d .
H10B H 0.607(2) 0.882(3) 1.0618(15) 0.043 Uiso 1 d .
O11 O 0.97029(14) 1.0280(2) 1.10149(9) 0.0388(4) Uani 1 d .
H11B H 1.023(2) 1.040(3) 1.0919(17) 0.058 Uiso 1 d .
H11A H 0.927(2) 1.013(3) 1.0615(17) 0.058 Uiso 1 d .

loop_
_atom_site_aniso_label
_atom_site_aniso_U_11
_atom_site_aniso_U_22
_atom_site_aniso_U_33
_atom_site_aniso_U_23
_atom_site_aniso_U_13
_atom_site_aniso_U_12
Cu1 0.01303(10) 0.01406(10) 0.01768(11) -0.00121(8) 0.00257(7) -0.00121(7)
C1 0.0170(8) 0.0231(9) 0.0189(8) -0.0020(7) 0.0059(6) -0.0023(7)
C2 0.0152(8) 0.0331(10) 0.0193(8) -0.0006(7) 0.0037(6) -0.0004(7)
C3 0.0196(8) 0.0322(10) 0.0243(9) 0.0063(8) 0.0067(7) 0.0042(8)
C4 0.0235(9) 0.0228(9) 0.0320(10) 0.0026(8) 0.0073(8) 0.0021(7)
C5 0.0200(8) 0.0216(9) 0.0286(9) -0.0012(7) 0.0031(7) -0.0006(7)
C6 0.0157(8) 0.0204(8) 0.0192(8) -0.0003(7) 0.0036(6) 0.0009(6)
N1 0.0164(7) 0.0168(7) 0.0199(7) -0.0012(6) 0.0025(5) -0.0018(5)
C7 0.0176(8) 0.0201(8) 0.0173(8) -0.0025(6) 0.0057(6) -0.0027(6)
N2 0.0174(7) 0.0208(7) 0.0220(7) -0.0038(6) 0.0028(6) -0.0053(6)
C8 0.0231(9) 0.0185(8) 0.0209(8) -0.0017(7) 0.0023(7) -0.0042(7)
S1 0.0207(2) 0.0166(2) 0.0242(2) -0.00189(16) 0.00642(16) 0.00242(16)
C9 0.0219(8) 0.0178(8) 0.0220(8) 0.0011(7) 0.0007(7) 0.0034(7)
C10 0.0129(7) 0.0196(8) 0.0224(9) -0.0004(7) 0.0003(6) -0.0010(6)
O1 0.0221(6) 0.0174(6) 0.0211(6) -0.0002(5) 0.0070(5) 0.0027(5)
O2 0.0325(7) 0.0272(7) 0.0180(6) 0.0009(5) 0.0018(5) 0.0012(6)
C11 0.0143(7) 0.0202(8) 0.0214(8) 0.0012(7) 0.0038(6) 0.0030(6)
C12 0.0206(8) 0.0210(9) 0.0235(9) 0.0001(7) 0.0042(7) 0.0019(7)
C13 0.0247(9) 0.0270(10) 0.0254(9) -0.0046(8) 0.0031(7) 0.0072(8)
C14 0.0226(9) 0.0400(11) 0.0221(9) 0.0000(8) 0.0069(7) 0.0102(8)
C15 0.0204(9) 0.0356(11) 0.0259(9) 0.0072(8) 0.0090(7) 0.0045(8)
C16 0.0151(8) 0.0238(9) 0.0248(9) 0.0028(7) 0.0051(7) 0.0019(7)
N3 0.0167(7) 0.0159(7) 0.0199(7) -0.0003(5) 0.0040(5) -0.0013(5)
C17 0.0143(7) 0.0170(8) 0.0262(9) 0.0023(7) 0.0039(6) -0.0004(6)
N4 0.0195(7) 0.0210(8) 0.0270(8) 0.0027(6) 0.0063(6) -0.0051(6)
C18 0.0274(9) 0.0167(8) 0.0293(10) -0.0017(7) 0.0073(8) -0.0072(7)
S2 0.0204(2) 0.0171(2) 0.0282(2) -0.00468(17) 0.00588(17) 0.00140(16)
C19 0.0225(8) 0.0223(9) 0.0214(9) -0.0060(7) 0.0036(7) -0.0019(7)
C20 0.0179(8) 0.0197(8) 0.0214(8) -0.0008(7) 0.0041(6) -0.0021(7)
O3 0.0171(6) 0.0195(6) 0.0228(6) -0.0056(5) 0.0022(5) 0.0023(5)
O4 0.0205(6) 0.0327(8) 0.0324(7) -0.0047(6) -0.0038(5) 0.0026(6)
O10 0.0249(7) 0.0270(8) 0.0304(7) -0.0053(6) 0.0014(6) 0.0080(6)
O11 0.0397(9) 0.0483(10) 0.0274(8) 0.0037(7) 0.0069(7) 0.0037(8)

loop_
_atom_type_symbol
_atom_type_description
_atom_type_scat_dispersion_real
_atom_type_scat_dispersion_imag
_atom_type_scat_source
C C 0.0033 0.0016 'International Tables Vol C Tables 4.2.6.8 and 6.1.1.4'
H H 0.0000 0.0000 'International Tables Vol C Tables 4.2.6.8 and 6.1.1.4'
N N 0.0061 0.0033 'International Tables Vol C Tables 4.2.6.8 and 6.1.1.4'
O O 0.0106 0.0060 'International Tables Vol C Tables 4.2.6.8 and 6.1.1.4'
S S 0.1246 0.1234 'International Tables Vol C Tables 4.2.6.8 and 6.1.1.4'
Cu Cu 0.3201 1.2651 'International Tables Vol C Tables 4.2.6.8 and 6.1.1.4'

loop_
_geom_angle_atom_site_label_1
_geom_angle_atom_site_label_2
_geom_angle_atom_site_label_3
_geom_angle
O1 Cu1 N3 169.22(6)
O1 Cu1 N1 90.85(6)
N3 Cu1 N1 92.29(6)
O1 Cu1 O3 90.06(5)
N3 Cu1 O3 89.04(6)
N1 Cu1 O3 167.84(6)
O1 Cu1 S2 89.11(4)
N3 Cu1 S2 80.21(4)
N1 Cu1 S2 114.59(4)
O3 Cu1 S2 77.55(4)
O1 Cu1 S1 79.86(4)
N3 Cu1 S1 110.85(4)
N1 Cu1 S1 80.05(4)
O3 Cu1 S1 88.18(4)
S2 Cu1 S1 161.978(16)
N2 C1 C2 132.31(17)
N2 C1 C6 105.61(15)
C2 C1 C6 122.05(17)
C3 C2 C1 116.72(17)
C2 C3 C4 121.71(17)
C5 C4 C3 121.27(18)
C4 C5 C6 117.55(17)
C5 C6 N1 130.89(16)
C5 C6 C1 120.67(16)
N1 C6 C1 108.43(15)
C7 N1 C6 106.42(14)
C7 N1 Cu1 124.34(12)
C6 N1 Cu1 128.27(11)
N1 C7 N2 111.82(15)
N1 C7 C8 126.09(15)
N2 C7 C8 122.06(15)
C7 N2 C1 107.72(14)
C7 C8 S1 113.65(12)
C9 S1 C8 103.16(8)
C9 S1 Cu1 87.98(6)
C8 S1 Cu1 92.78(6)
C10 C9 S1 118.57(12)
O2 C10 O1 123.76(16)
O2 C10 C9 115.99(15)
O1 C10 C9 120.25(15)
C10 O1 Cu1 125.31(11)
C12 C11 C16 120.80(16)
C12 C11 N3 131.09(16)
C16 C11 N3 108.11(15)
C13 C12 C11 116.93(17)
C12 C13 C14 122.12(18)
C15 C14 C13 121.26(18)
C14 C15 C16 116.70(18)
N4 C16 C15 131.83(17)
N4 C16 C11 105.99(15)
C15 C16 C11 122.18(17)
C17 N3 C11 106.23(14)
C17 N3 Cu1 123.54(12)
C11 N3 Cu1 130.20(12)
N3 C17 N4 111.85(16)
N3 C17 C18 125.96(16)
N4 C17 C18 122.19(16)
C17 N4 C16 107.81(15)
C17 C18 S2 113.70(12)
C19 S2 C18 101.57(9)
C19 S2 Cu1 87.57(6)
C18 S2 Cu1 91.19(6)
C20 C19 S2 115.28(12)
O4 C20 O3 123.20(17)
O4 C20 C19 118.40(16)
O3 C20 C19 118.40(15)
C20 O3 Cu1 126.73(11)

loop_
_geom_bond_atom_site_label_1
_geom_bond_atom_site_label_2
_geom_bond_distance
Cu1 O1 1.9539(12)
Cu1 N3 1.9693(14)
Cu1 N1 1.9899(14)
Cu1 O3 2.0028(12)
Cu1 S2 2.7439(5)
Cu1 S1 2.7460(5)
C1 N2 1.388(2)
C1 C2 1.389(2)
C1 C6 1.403(2)
C2 C3 1.386(3)
C3 C4 1.403(3)
C4 C5 1.384(3)
C5 C6 1.392(3)
C6 N1 1.394(2)
N1 C7 1.325(2)
C7 N2 1.351(2)
C7 C8 1.497(2)
C8 S1 1.8163(18)
S1 C9 1.8064(18)
C9 C10 1.529(2)
C10 O2 1.238(2)
C10 O1 1.274(2)
C11 C12 1.395(3)
C11 C16 1.398(2)
C11 N3 1.398(2)
C12 C13 1.384(3)
C13 C14 1.401(3)
C14 C15 1.383(3)
C15 C16 1.395(3)
C16 N4 1.382(2)
N3 C17 1.327(2)
C17 N4 1.345(2)
C17 C18 1.495(3)
C18 S2 1.8146(19)
S2 C19 1.8086(19)
C19 C20 1.524(2)
C20 O4 1.234(2)
C20 O3 1.284(2)
